data_4024533
loop_
_publ_author_name
'Andreas A. Grauer'
'Chiara Cabrele'
'Manfred Zabel'
'Burkhard K\"onig'

_publ_section_title
;
Stable Right- and Left-Handed Peptide Helices containing
C\a-Tetrasubstituted \a-Amino Acids
;
_journal_name_full 'Journal of Organic Chemistry'
_journal_page_first 3718
_journal_page_last 3726
_journal_paper_doi 10.1021/jo900222g
_journal_volume 74
_journal_year 2009
_chemical_absolute_configuration ad
_chemical_formula_moiety 'C70 H88 Br4 N8 O15'
_chemical_formula_sum 'C70 H88 Br4 N8 O15'
_chemical_formula_weight 1601.09
_space_group_IT_number 4
_symmetry_cell_setting monoclinic
_symmetry_Int_Tables_number 4
_symmetry_space_group_name_Hall 'P 2yb'
_symmetry_space_group_name_H-M 'P 1 21 1'
_atom_sites_solution_hydrogens geom
_atom_sites_solution_primary direct
_atom_sites_solution_secondary difmap
_audit_creation_date 'Jul 25 13:32:43 2008'
_audit_creation_method 'PLATON <TABLE ACC> option'
_cell_angle_alpha 90
_cell_angle_beta 104.032(1)
_cell_angle_gamma 90
_cell_formula_units_Z 2
_cell_length_a 10.9445(1)
_cell_length_b 19.3924(1)
_cell_length_c 17.9304(1)
_cell_measurement_reflns_used 19404
_cell_measurement_temperature 123
_cell_measurement_theta_max 67.0007
_cell_measurement_theta_min 2.2727
_cell_volume 3692.00(5)
_computing_cell_refinement
;
CrysAlis RED, Oxford Diffraction Ltd.,
Version 1.171.32.15 (release 10-01-2008 CrysAlis171 .NET)
;
_computing_data_collection
;
CrysAlis CCD, Oxford Diffraction Ltd.,
Version 1.171.32.15 (release 10-01-2008 CrysAlis171 .NET)
;
_computing_data_reduction
;
CrysAlis RED, Oxford Diffraction Ltd.,
Version 1.171.32.15 (release 10-01-2008 CrysAlis171 .NET)
;
_computing_molecular_graphics 'PLATON (Spek, 1990)'
_computing_publication_material 'PLATON (Spek, 2003)'
_computing_structure_refinement 'SHELXL-97 (Sheldrick, 1997)'
_computing_structure_solution 'SIR-97 (Altomare, 1999)'
_diffrn_ambient_temperature 123
_diffrn_detector_area_resol_mean 10.5431
_diffrn_measured_fraction_theta_full 0.968
_diffrn_measured_fraction_theta_max 0.968
_diffrn_measurement_device_type 'Oxford Diffraction Gemini Ultra'
_diffrn_measurement_method omega-scan
_diffrn_radiation_monochromator mirror
_diffrn_radiation_probe x-ray
_diffrn_radiation_source 'Enhance (Cu) X-ray Source'
_diffrn_radiation_type CuK\a
_diffrn_radiation_wavelength 1.54184
_diffrn_reflns_av_R_equivalents 0.0221
_diffrn_reflns_av_sigmaI/netI 0.0233
_diffrn_reflns_limit_h_max 12
_diffrn_reflns_limit_h_min -12
_diffrn_reflns_limit_k_max 23
_diffrn_reflns_limit_k_min -22
_diffrn_reflns_limit_l_max 21
_diffrn_reflns_limit_l_min -19
_diffrn_reflns_number 23708
_diffrn_reflns_reduction_process
;
;
_diffrn_reflns_theta_full 67.17
_diffrn_reflns_theta_max 67.17
_diffrn_reflns_theta_min 2.54
_diffrn_standards_decay_% 0
_diffrn_standards_number 0
_exptl_absorpt_coefficient_mu 3.223
_exptl_absorpt_correction_T_max 1.00000
_exptl_absorpt_correction_T_min 0.55207
_exptl_absorpt_correction_type multi-scan
_exptl_absorpt_process_details
;
CrysAlis RED, Oxford Diffraction Ltd.,
Version 1.171.32.15 (release 10-01-2008 CrysAlis171 .NET)
Empirical absorption correction using spherical harmonics,
 implemented in SCALE3 ABSPACK scaling algorithm.
;
_exptl_crystal_colour colourless
_exptl_crystal_density_diffrn 1.440
_exptl_crystal_density_method 'Not Measured'
_exptl_crystal_description prism
_exptl_crystal_F_000 1648
_exptl_crystal_size_max 0.212
_exptl_crystal_size_mid 0.160
_exptl_crystal_size_min 0.131
_refine_diff_density_max 1.551
_refine_diff_density_min -0.931
_refine_diff_density_rms 0.056
_refine_ls_abs_structure_details 'Flack H.D. (1983), Acta Cryst. A39, 876-881'
_refine_ls_abs_structure_Flack 0.016(9)
_refine_ls_extinction_method none
_refine_ls_goodness_of_fit_ref 1.027
_refine_ls_hydrogen_treatment constr
_refine_ls_matrix_type full
_refine_ls_number_parameters 886
_refine_ls_number_reflns 12033
_refine_ls_number_restraints 1
_refine_ls_restrained_S_all 1.026
_refine_ls_R_factor_all 0.0327
_refine_ls_R_factor_gt 0.0317
_refine_ls_shift/su_max 0.002
_refine_ls_shift/su_mean 0.000
_refine_ls_structure_factor_coef Fsqd
_refine_ls_weighting_details 'calc w=1/[\s^2^(Fo^2^)+(0.0449P)^2^+2.7144P] where P=(Fo^2^+2Fc^2^)/3'
_refine_ls_weighting_scheme calc
_refine_ls_wR_factor_gt 0.0803
_refine_ls_wR_factor_ref 0.0810
_reflns_number_gt 11687
_reflns_number_total 12033
_reflns_threshold_expression I>2\s(I)
_cod_data_source_file jo900222g_si_008.cif
_cod_data_source_block h182
_cod_depositor_comments
;
The following automatic conversions were performed:
'_symmetry_cell_setting' value 'Monoclinic' changed to 'monoclinic'
according to '/home/saulius/struct/CIF-dictionaries/cif_core.dic'
dictionary named 'cif_core.dic' version 2.4.1 from 2010-06-29.

Automatic conversion script
Id: cif_fix_enum 1527 2010-12-29 10:47:43Z saulius 
;
_cod_original_sg_symbol_H-M 'P 21'
_cod_database_code 4024533

loop_
_symmetry_equiv_pos_site_id
_symmetry_equiv_pos_as_xyz
1 x,y,z
2 -x,1/2+y,-z

loop_
_atom_site_aniso_label
_atom_site_aniso_U_11
_atom_site_aniso_U_22
_atom_site_aniso_U_33
_atom_site_aniso_U_23
_atom_site_aniso_U_13
_atom_site_aniso_U_12
Br1 0.0270(2) 0.0361(2) 0.0520(2) 0.0046(2) 0.0093(2) -0.0020(1)
Br2 0.0290(2) 0.0569(2) 0.0439(2) -0.0197(2) 0.0134(2) -0.0042(2)
Br3 0.0681(3) 0.0437(2) 0.0813(3) 0.0207(2) -0.0168(3) -0.0187(2)
Br4 0.0496(2) 0.0596(3) 0.0500(2) -0.0230(2) 0.0244(2) -0.0355(2)
O1 0.0334(12) 0.0173(9) 0.0290(11) 0.0016(8) 0.0066(9) 0.0047(8)
O2 0.0292(11) 0.0211(10) 0.0190(10) 0.0015(8) 0.0052(8) -0.0051(8)
O3 0.0306(12) 0.0293(11) 0.0184(10) 0.0040(8) 0.0080(8) -0.0058(9)
O4 0.0420(13) 0.0203(10) 0.0153(10) -0.0018(8) 0.0091(9) -0.0016(9)
O5 0.0271(11) 0.0259(10) 0.0165(10) 0.0019(8) 0.0055(8) 0.0046(8)
O6 0.0363(13) 0.0402(13) 0.0443(14) -0.0242(11) 0.0169(11) -0.0188(11)
O7 0.0261(11) 0.0285(10) 0.0153(10) 0.0002(8) 0.0067(8) -0.0015(8)
O8 0.0359(12) 0.0231(10) 0.0169(10) -0.0050(8) 0.0032(8) 0.0024(9)
O9 0.0192(12) 0.0415(13) 0.0656(17) -0.0082(12) 0.0097(11) 0.0019(10)
O10 0.0256(11) 0.0374(11) 0.0173(10) 0.0021(9) 0.0034(8) 0.0087(9)
O11 0.0319(12) 0.0272(10) 0.0222(11) 0.0028(8) 0.0113(9) -0.0039(9)
O12 0.0261(12) 0.0257(10) 0.0391(12) -0.0065(9) 0.0112(10) 0.0045(9)
O13 0.0262(10) 0.0297(10) 0.0170(9) -0.0025(9) 0.0091(8) 0.0009(9)
O14 0.0263(12) 0.0513(14) 0.0399(13) -0.0091(11) 0.0133(10) -0.0144(11)
O15 0.0283(13) 0.0554(16) 0.0443(14) -0.0027(12) -0.0050(11) -0.0048(11)
N1 0.0263(13) 0.0206(11) 0.0151(11) 0.0016(9) 0.0085(10) -0.0024(10)
N2 0.0258(13) 0.0205(11) 0.0121(11) 0.0014(9) 0.0043(9) 0.0011(10)
N3 0.0249(13) 0.0190(11) 0.0139(11) 0.0001(9) 0.0061(9) -0.0021(9)
N4 0.0267(13) 0.0190(11) 0.0144(11) -0.0012(9) 0.0054(9) 0.0004(9)
N5 0.0253(13) 0.0252(12) 0.0141(11) -0.0028(9) 0.0060(10) -0.0021(10)
N6 0.0270(13) 0.0241(12) 0.0155(11) 0.0020(9) 0.0058(10) 0.0026(10)
N7 0.0206(12) 0.0210(12) 0.0174(11) 0.0012(9) 0.0065(9) 0.0008(9)
N8 0.0184(12) 0.0258(12) 0.0159(11) 0.0016(9) 0.0045(9) -0.0002(9)
C1 0.0253(16) 0.0232(14) 0.0352(17) 0.0024(13) 0.0063(13) -0.0008(12)
C2 0.0331(17) 0.0268(15) 0.0309(16) -0.0034(13) 0.0102(13) -0.0010(14)
C3 0.0336(18) 0.0246(15) 0.0266(15) -0.0048(12) 0.0128(13) -0.0009(12)
C4 0.0309(16) 0.0130(12) 0.0237(14) 0.0006(11) 0.0110(12) -0.0008(11)
C5 0.0398(19) 0.0306(16) 0.0235(15) -0.0011(13) 0.0097(14) -0.0004(14)
C6 0.0365(19) 0.0386(18) 0.0345(18) 0.0007(15) 0.0197(15) 0.0024(14)
C7 0.0349(17) 0.0174(13) 0.0176(13) 0.0024(11) 0.0100(12) -0.0003(12)
C8 0.0298(17) 0.0272(16) 0.0317(17) 0.0049(13) 0.0065(13) 0.0051(12)
C9 0.0283(16) 0.0278(15) 0.0241(15) 0.0046(12) 0.0114(12) 0.0045(12)
C10 0.0264(15) 0.0192(13) 0.0173(13) -0.0006(11) 0.0088(11) -0.0004(11)
C11 0.0213(14) 0.0208(13) 0.0195(14) 0.0039(11) 0.0049(11) 0.0005(11)
C12 0.0312(17) 0.0171(13) 0.0265(15) -0.0022(12) 0.0081(13) -0.0065(12)
C13 0.0251(17) 0.0306(15) 0.0339(17) 0.0002(13) 0.0067(13) -0.0079(13)
C14 0.045(2) 0.0342(17) 0.0285(17) -0.0045(14) 0.0083(15) -0.0146(15)
C15 0.0320(18) 0.0234(15) 0.051(2) 0.0037(15) 0.0129(16) -0.0010(13)
C16 0.0230(14) 0.0167(13) 0.0207(14) 0.0007(11) 0.0073(11) -0.0037(11)
C17 0.0228(14) 0.0229(13) 0.0149(13) 0.0010(11) 0.0029(11) -0.0035(11)
C18 0.0207(15) 0.0319(16) 0.0196(14) -0.0005(12) 0.0031(11) 0.0031(13)
C19 0.0264(17) 0.052(2) 0.0300(17) 0.0006(15) 0.0106(14) 0.0002(15)
C20 0.0332(17) 0.0268(15) 0.0258(15) -0.0027(13) 0.0062(13) 0.0044(13)
C21 0.0255(15) 0.0134(12) 0.0189(14) -0.0027(10) 0.0082(11) 0.0005(10)
C22 0.0276(15) 0.0186(13) 0.0194(14) -0.0019(11) 0.0086(11) -0.0053(11)
C23 0.046(2) 0.0199(14) 0.0229(15) 0.0001(12) 0.0167(14) -0.0051(13)
C24 0.049(2) 0.0261(15) 0.0373(18) -0.0141(14) 0.0244(16) -0.0141(15)
C25 0.0292(16) 0.0314(16) 0.0177(14) -0.0052(12) 0.0070(12) -0.0077(13)
C26 0.0207(15) 0.0330(15) 0.0164(13) -0.0013(12) 0.0011(11) -0.0054(12)
C27 0.0251(16) 0.0389(18) 0.0297(16) 0.0077(14) 0.0067(13) -0.0004(13)
C28 0.0283(17) 0.0341(17) 0.0377(17) 0.0018(14) 0.0096(14) 0.0016(14)
C29 0.0188(15) 0.0463(19) 0.0275(16) -0.0081(14) 0.0055(12) -0.0014(13)
C30 0.0290(17) 0.0453(19) 0.0252(15) -0.0056(14) 0.0124(13) -0.0105(14)
C31 0.0280(16) 0.0320(16) 0.0260(15) -0.0009(13) 0.0079(12) -0.0063(13)
C32 0.0191(14) 0.0234(14) 0.0160(13) -0.0005(11) 0.0048(11) 0.0024(11)
C33 0.0295(15) 0.0239(14) 0.0188(13) -0.0031(12) 0.0046(11) 0.0042(12)
C34 0.0401(19) 0.0219(14) 0.0224(15) -0.0045(12) 0.0015(13) 0.0051(13)
C35 0.048(2) 0.0253(15) 0.0356(18) 0.0065(14) 0.0042(16) 0.0085(15)
C36 0.043(2) 0.0283(16) 0.0346(18) -0.0007(14) 0.0074(15) -0.0018(14)
C37 0.0260(15) 0.0165(13) 0.0211(14) -0.0012(11) 0.0055(11) -0.0025(11)
C38 0.0222(15) 0.0281(14) 0.0162(13) -0.0039(11) 0.0037(11) 0.0031(12)
C39 0.0265(17) 0.0385(17) 0.0194(14) -0.0063(13) 0.0035(12) -0.0052(13)
C40 0.034(2) 0.076(3) 0.085(3) -0.032(3) -0.011(2) 0.005(2)
C41 0.0238(16) 0.0359(17) 0.0285(16) -0.0013(13) 0.0105(12) 0.0078(13)
C42 0.0253(16) 0.0292(15) 0.0288(16) -0.0066(13) 0.0085(13) 0.0072(13)
C43 0.0304(17) 0.0375(17) 0.0239(15) -0.0063(13) 0.0019(13) 0.0098(14)
C44 0.0348(19) 0.0279(16) 0.043(2) -0.0079(15) -0.0010(15) 0.0007(14)
C45 0.039(2) 0.0304(17) 0.049(2) 0.0040(16) 0.0001(16) -0.0002(14)
C46 0.049(2) 0.037(2) 0.048(2) 0.0114(17) -0.0172(19) -0.0012(17)
C47 0.0328(19) 0.0347(18) 0.041(2) 0.0024(15) -0.0086(15) 0.0021(14)
C48 0.0251(16) 0.0207(13) 0.0239(15) 0.0022(11) 0.0075(12) 0.0066(11)
C49 0.0303(16) 0.0217(14) 0.0235(15) 0.0004(12) 0.0094(13) -0.0009(12)
C50 0.044(2) 0.0364(18) 0.0287(17) -0.0048(14) 0.0091(15) -0.0176(15)
C51 0.0245(17) 0.073(3) 0.0280(17) -0.0101(17) 0.0071(13) -0.0087(17)
C52 0.110(5) 0.077(3) 0.052(3) -0.008(2) 0.024(3) -0.065(3)
C53 0.0183(14) 0.0228(14) 0.0209(14) 0.0012(12) 0.0029(11) 0.0000(11)
C54 0.0200(14) 0.0233(14) 0.0168(13) 0.0001(11) 0.0080(10) -0.0004(11)
C55 0.0171(14) 0.0323(16) 0.0269(15) -0.0038(13) 0.0088(11) 0.0006(12)
C56 0.0310(17) 0.0331(16) 0.0343(17) 0.0019(14) 0.0161(14) 0.0046(14)
C57 0.0280(16) 0.0179(13) 0.0215(14) -0.0005(11) 0.0066(12) 0.0046(11)
C58 0.0296(16) 0.0168(13) 0.0206(14) -0.0006(11) 0.0069(12) 0.0027(11)
C59 0.0381(19) 0.0296(15) 0.0223(15) -0.0060(12) 0.0097(13) -0.0086(13)
C60 0.046(2) 0.0410(18) 0.0317(17) -0.0132(15) 0.0239(15) -0.0201(16)
C61 0.0340(18) 0.0257(14) 0.0363(18) -0.0097(13) 0.0146(15) -0.0133(13)
C62 0.0375(19) 0.0267(15) 0.0238(15) -0.0082(12) 0.0091(13) -0.0068(13)
C63 0.0282(16) 0.0272(15) 0.0233(14) -0.0020(12) 0.0106(12) 0.0007(12)
C64 0.0200(14) 0.0193(13) 0.0214(14) 0.0042(11) 0.0083(11) -0.0011(10)
C65 0.0213(15) 0.0332(15) 0.0184(14) 0.0021(12) 0.0031(11) 0.0024(12)
C66 0.0280(16) 0.0338(16) 0.0225(15) 0.0044(13) 0.0004(12) 0.0041(13)
C67 0.041(2) 0.0269(15) 0.0316(17) 0.0057(14) 0.0038(15) 0.0056(14)
C68 0.0375(19) 0.0400(18) 0.0360(19) 0.0173(15) 0.0075(15) 0.0016(15)
C69 0.0268(17) 0.0254(15) 0.0390(19) -0.0052(13) 0.0072(15) 0.0023(12)
C70 0.0319(19) 0.059(2) 0.063(2) -0.007(2) 0.0235(18) -0.0147(18)

loop_
_atom_site_label
_atom_site_type_symbol
_atom_site_thermal_displace_type
_atom_site_fract_x
_atom_site_fract_y
_atom_site_fract_z
_atom_site_occupancy
_atom_site_U_iso_or_equiv
_atom_site_calc_flag
_atom_site_refinement_flags
Br1 Br Uani 1.18549(3) 0.23178(2) 0.59403(2) 1.000 0.0384(1) . .
Br2 Br Uani -0.01595(3) 0.10252(2) 0.81145(2) 1.000 0.0425(1) . .
Br3 Br Uani 0.71264(5) -0.33434(2) 1.03228(3) 1.000 0.0704(2) . .
Br4 Br Uani 1.10184(4) 0.30725(2) 1.22725(2) 1.000 0.0510(1) . .
O1 O Uani 0.5504(2) 0.24013(10) 0.48836(12) 1.000 0.0267(6) . .
O2 O Uani 0.4143(2) -0.01836(10) 0.36880(11) 1.000 0.0232(6) . .
O3 O Uani 0.4353(2) -0.01184(11) 0.49853(11) 1.000 0.0258(6) . .
O4 O Uani 0.6207(2) 0.11488(10) 0.63375(11) 1.000 0.0255(6) . .
O5 O Uani 0.75826(19) -0.03884(10) 0.75645(11) 1.000 0.0231(6) . .
O6 O Uani 0.3193(2) -0.12384(13) 0.64869(15) 1.000 0.0390(8) . .
O7 O Uani 0.4966(2) -0.03228(10) 0.84201(11) 1.000 0.0230(6) . .
O8 O Uani 0.6510(2) 0.10896(11) 0.97480(11) 1.000 0.0259(6) . .
O9 O Uani 1.0385(2) -0.03939(13) 0.98815(17) 1.000 0.0422(8) . .
O10 O Uani 0.8154(2) -0.02201(12) 1.10123(11) 1.000 0.0271(6) . .
O11 O Uani 0.5353(2) -0.04815(11) 1.17948(12) 1.000 0.0263(6) . .
O12 O Uani 0.5046(2) 0.20714(11) 1.19178(13) 1.000 0.0297(7) . .
O13 O Uani 0.64257(19) 0.09426(11) 1.31163(11) 1.000 0.0236(6) . .
O14 O Uani 1.0037(2) 0.07638(14) 1.23502(14) 1.000 0.0383(8) . .
O15 O Uani 1.0804(2) 0.07258(15) 1.36218(15) 1.000 0.0450(8) . .
N1 N Uani 0.5275(2) 0.06610(12) 0.43455(13) 1.000 0.0201(7) . .
N2 N Uani 0.7003(2) 0.03498(12) 0.56702(13) 1.000 0.0195(7) . .
N3 N Uani 0.5789(2) -0.03346(12) 0.66132(13) 1.000 0.0190(7) . .
N4 N Uani 0.5511(2) 0.05667(12) 0.77605(13) 1.000 0.0200(7) . .
N5 N Uani 0.7434(2) 0.03627(13) 0.90669(13) 1.000 0.0213(7) . .
N6 N Uani 0.6415(2) -0.03843(12) 1.00583(14) 1.000 0.0221(7) . .
N7 N Uani 0.5753(2) 0.04489(12) 1.11362(13) 1.000 0.0193(7) . .
N8 N Uani 0.7702(2) 0.04593(12) 1.24343(13) 1.000 0.0200(7) . .
C1 C Uani 1.0106(3) 0.21302(15) 0.55757(19) 1.000 0.0281(9) . .
C2 C Uani 0.9304(3) 0.22776(17) 0.60468(19) 1.000 0.0299(9) . .
C3 C Uani 0.8024(3) 0.21638(15) 0.57691(18) 1.000 0.0273(9) . .
C4 C Uani 0.7543(3) 0.19104(13) 0.50277(17) 1.000 0.0218(8) . .
C5 C Uani 0.8384(3) 0.17581(17) 0.45776(18) 1.000 0.0310(10) . .
C6 C Uani 0.9663(3) 0.18594(18) 0.4849(2) 1.000 0.0346(11) . .
C7 C Uani 0.6150(3) 0.18221(14) 0.46927(16) 1.000 0.0227(8) . .
C8 C Uani 0.4208(3) 0.22047(16) 0.47073(19) 1.000 0.0297(10) . .
C9 C Uani 0.4219(3) 0.14955(16) 0.50573(18) 1.000 0.0259(9) . .
C10 C Uani 0.5469(3) 0.11758(14) 0.49546(16) 1.000 0.0204(8) . .
C11 C Uani 0.4562(3) 0.00924(14) 0.43835(16) 1.000 0.0205(8) . .
C12 C Uani 0.3558(3) -0.08836(15) 0.35946(17) 1.000 0.0247(9) . .
C13 C Uani 0.2471(3) -0.09346(17) 0.39844(19) 1.000 0.0299(9) . .
C14 C Uani 0.3082(4) -0.09302(19) 0.27281(19) 1.000 0.0360(10) . .
C15 C Uani 0.4597(3) -0.14033(16) 0.3901(2) 1.000 0.0350(10) . .
C16 C Uani 0.6256(3) 0.08885(14) 0.57188(16) 1.000 0.0198(8) . .
C17 C Uani 0.7803(3) 0.00285(15) 0.63498(15) 1.000 0.0205(8) . .
C18 C Uani 0.8627(3) -0.05402(16) 0.61232(17) 1.000 0.0244(9) . .
C19 C Uani 0.9502(3) -0.0242(2) 0.5658(2) 1.000 0.0355(10) . .
C20 C Uani 0.7850(3) -0.11446(16) 0.57077(18) 1.000 0.0288(9) . .
C21 C Uani 0.7039(3) -0.02554(13) 0.68932(16) 1.000 0.0188(8) . .
C22 C Uani 0.4981(3) -0.05567(14) 0.71117(16) 1.000 0.0214(8) . .
C23 C Uani 0.5177(3) -0.13269(15) 0.73058(17) 1.000 0.0282(10) . .
C24 C Uani 0.4310(4) -0.16467(17) 0.6608(2) 1.000 0.0351(10) . .
C25 C Uani 0.3563(3) -0.05335(16) 0.66282(17) 1.000 0.0259(9) . .
C26 C Uani 0.2656(3) -0.01702(16) 0.70091(16) 1.000 0.0240(8) . .
C27 C Uani 0.2458(3) 0.05365(18) 0.68834(19) 1.000 0.0312(10) . .
C28 C Uani 0.1651(3) 0.08903(18) 0.72344(19) 1.000 0.0331(10) . .
C29 C Uani 0.1021(3) 0.05390(19) 0.76921(18) 1.000 0.0309(10) . .
C30 C Uani 0.1204(3) -0.01601(19) 0.78296(18) 1.000 0.0322(10) . .
C31 C Uani 0.2029(3) -0.05137(17) 0.74850(18) 1.000 0.0284(9) . .
C32 C Uani 0.5168(3) -0.00951(14) 0.78239(16) 1.000 0.0194(8) . .
C33 C Uani 0.5551(3) 0.10355(16) 0.84078(16) 1.000 0.0243(8) . .
C34 C Uani 0.5707(3) 0.17950(16) 0.82228(18) 1.000 0.0292(9) . .
C35 C Uani 0.4649(4) 0.20578(18) 0.7572(2) 1.000 0.0373(10) . .
C36 C Uani 0.6996(4) 0.19583(17) 0.8075(2) 1.000 0.0356(10) . .
C37 C Uani 0.6556(3) 0.08281(14) 0.91273(16) 1.000 0.0212(8) . .
C38 C Uani 0.8317(3) 0.00886(15) 0.97455(16) 1.000 0.0223(8) . .
C39 C Uani 0.9350(3) 0.06056(18) 1.01308(17) 1.000 0.0285(9) . .
C40 C Uani 1.0483(4) 0.0162(3) 1.0365(3) 1.000 0.0694(16) . .
C41 C Uani 0.9112(3) -0.05226(17) 0.95092(19) 1.000 0.0287(9) . .
C42 C Uani 0.8699(3) -0.12311(17) 0.96971(18) 1.000 0.0274(9) . .
C43 C Uani 0.7598(3) -0.15072(18) 0.92425(19) 1.000 0.0314(9) . .
C44 C Uani 0.7125(3) -0.21317(17) 0.9421(2) 1.000 0.0370(11) . .
C45 C Uani 0.7787(4) -0.24874(18) 1.0062(2) 1.000 0.0413(11) . .
C46 C Uani 0.8912(4) -0.2237(2) 1.0506(2) 1.000 0.0496(12) . .
C47 C Uani 0.9349(4) -0.16044(19) 1.0324(2) 1.000 0.0392(11) . .
C48 C Uani 0.7610(3) -0.01805(15) 1.03274(17) 1.000 0.0230(8) . .
C49 C Uani 0.5734(3) -0.07121(15) 1.05649(17) 1.000 0.0247(9) . .
C50 C Uani 0.4445(4) -0.09678(18) 1.0091(2) 1.000 0.0363(11) . .
C51 C Uani 0.3514(3) -0.0379(2) 0.9836(2) 1.000 0.0417(13) . .
C52 C Uani 0.3934(6) -0.1533(3) 1.0510(3) 1.000 0.079(2) . .
C53 C Uani 0.5600(3) -0.02408(15) 1.12181(16) 1.000 0.0210(8) . .
C54 C Uani 0.5633(3) 0.09122(15) 1.17503(15) 1.000 0.0194(8) . .
C55 C Uani 0.4301(3) 0.09162(16) 1.18901(17) 1.000 0.0248(9) . .
C56 C Uani 0.4087(3) 0.16530(17) 1.2113(2) 1.000 0.0314(10) . .
C57 C Uani 0.5791(3) 0.16827(14) 1.15155(16) 1.000 0.0224(8) . .
C58 C Uani 0.7089(3) 0.19904(14) 1.17015(17) 1.000 0.0222(8) . .
C59 C Uani 0.7757(3) 0.20717(16) 1.11392(18) 1.000 0.0296(9) . .
C60 C Uani 0.8932(4) 0.23826(19) 1.1307(2) 1.000 0.0371(11) . .
C61 C Uani 0.9444(3) 0.26110(16) 1.2050(2) 1.000 0.0310(10) . .
C62 C Uani 0.8807(3) 0.25408(16) 1.26172(18) 1.000 0.0291(9) . .
C63 C Uani 0.7636(3) 0.22285(16) 1.24450(17) 1.000 0.0255(9) . .
C64 C Uani 0.6623(3) 0.07539(14) 1.24979(16) 1.000 0.0197(8) . .
C65 C Uani 0.8708(3) 0.03261(17) 1.31174(17) 1.000 0.0246(8) . .
C66 C Uani 0.8838(3) -0.04414(17) 1.33331(18) 1.000 0.0291(9) . .
C67 C Uani 0.9177(3) -0.08931(17) 1.27189(19) 1.000 0.0340(10) . .
C68 C Uani 0.7629(3) -0.06931(19) 1.3520(2) 1.000 0.0381(11) . .
C69 C Uani 0.9964(3) 0.06284(17) 1.3068(2) 1.000 0.0305(10) . .
C70 C Uani 1.1227(4) 0.1044(2) 1.2281(3) 1.000 0.0492(11) . .
H8A H Uiso 0.78030 0.03460 1.19780 1.000 0.0240 calc R
H1A H Uiso 0.56180 0.07170 0.39540 1.000 0.0240 calc R
H2 H Uiso 0.96260 0.24530 0.65510 1.000 0.0360 calc R
H2A H Uiso 0.70110 0.01860 0.52140 1.000 0.0230 calc R
H3 H Uiso 0.74660 0.22600 0.60880 1.000 0.0330 calc R
H3A H Uiso 0.54530 -0.02520 0.61240 1.000 0.0230 calc R
H4A H Uiso 0.57060 0.07140 0.73400 1.000 0.0240 calc R
H5 H Uiso 0.80690 0.15810 0.40740 1.000 0.0370 calc R
H5A H Uiso 0.74790 0.02200 0.86080 1.000 0.0260 calc R
H6 H Uiso 1.02280 0.17450 0.45410 1.000 0.0420 calc R
H6A H Uiso 0.60390 -0.03190 0.95710 1.000 0.0260 calc R
H7 H Uiso 0.60030 0.18060 0.41200 1.000 0.0270 calc R
H7A H Uiso 0.59230 0.06130 1.07150 1.000 0.0230 calc R
H8A H Uiso 0.38530 0.21890 0.41450 1.000 0.0360 calc R
H8B H Uiso 0.37080 0.25310 0.49380 1.000 0.0360 calc R
H9A H Uiso 0.34840 0.12210 0.47830 1.000 0.0310 calc R
H9B H Uiso 0.42130 0.15250 0.56080 1.000 0.0310 calc R
H13A H Uiso 0.28030 -0.09540 0.45430 1.000 0.0360 calc R
H13B H Uiso 0.19830 -0.13530 0.38100 1.000 0.0360 calc R
H13C H Uiso 0.19260 -0.05300 0.38510 1.000 0.0360 calc R
H14A H Uiso 0.24550 -0.05680 0.25480 1.000 0.0430 calc R
H14B H Uiso 0.26960 -0.13830 0.25890 1.000 0.0430 calc R
H14C H Uiso 0.37880 -0.08700 0.24870 1.000 0.0430 calc R
H15A H Uiso 0.52700 -0.13470 0.36320 1.000 0.0420 calc R
H15B H Uiso 0.42530 -0.18710 0.38170 1.000 0.0420 calc R
H15C H Uiso 0.49370 -0.13270 0.44530 1.000 0.0420 calc R
H17 H Uiso 0.83790 0.03920 0.66350 1.000 0.0250 calc R
H18 H Uiso 0.91740 -0.07270 0.66110 1.000 0.0290 calc R
H19A H Uiso 0.99830 0.01420 0.59420 1.000 0.0430 calc R
H19B H Uiso 0.90010 -0.00770 0.51620 1.000 0.0430 calc R
H19C H Uiso 1.00850 -0.06010 0.55740 1.000 0.0430 calc R
H20A H Uiso 0.72800 -0.09790 0.52330 1.000 0.0350 calc R
H20B H Uiso 0.73570 -0.13470 0.60410 1.000 0.0350 calc R
H20C H Uiso 0.84160 -0.14940 0.55830 1.000 0.0350 calc R
H23A H Uiso 0.60630 -0.14680 0.73570 1.000 0.0340 calc R
H23B H Uiso 0.49200 -0.14450 0.77830 1.000 0.0340 calc R
H24A H Uiso 0.46830 -0.16240 0.61580 1.000 0.0420 calc R
H24B H Uiso 0.41310 -0.21340 0.67060 1.000 0.0420 calc R
H25 H Uiso 0.35330 -0.03040 0.61250 1.000 0.0310 calc R
H27 H Uiso 0.28790 0.07750 0.65560 1.000 0.0370 calc R
H28 H Uiso 0.15330 0.13730 0.71590 1.000 0.0400 calc R
H30 H Uiso 0.07730 -0.03950 0.81540 1.000 0.0390 calc R
H31 H Uiso 0.21650 -0.09930 0.75760 1.000 0.0340 calc R
H33 H Uiso 0.47190 0.09940 0.85420 1.000 0.0290 calc R
H34 H Uiso 0.56540 0.20610 0.86910 1.000 0.0350 calc R
H35A H Uiso 0.47320 0.18580 0.70850 1.000 0.0450 calc R
H35B H Uiso 0.46940 0.25620 0.75460 1.000 0.0450 calc R
H35C H Uiso 0.38360 0.19230 0.76670 1.000 0.0450 calc R
H36A H Uiso 0.71030 0.16970 0.76270 1.000 0.0430 calc R
H36B H Uiso 0.76590 0.18290 0.85270 1.000 0.0430 calc R
H36C H Uiso 0.70510 0.24530 0.79770 1.000 0.0430 calc R
H39A H Uiso 0.94700 0.09660 0.97640 1.000 0.0340 calc R
H39B H Uiso 0.91440 0.08280 1.05820 1.000 0.0340 calc R
H40A H Uiso 1.12440 0.04330 1.03490 1.000 0.0830 calc R
H40B H Uiso 1.05700 0.00000 1.08990 1.000 0.0830 calc R
H41 H Uiso 0.90240 -0.04970 0.89420 1.000 0.0340 calc R
H43 H Uiso 0.71600 -0.12620 0.87990 1.000 0.0380 calc R
H44 H Uiso 0.63630 -0.23120 0.91110 1.000 0.0440 calc R
H46 H Uiso 0.93780 -0.24950 1.09310 1.000 0.0600 calc R
H47 H Uiso 1.01100 -0.14240 1.06360 1.000 0.0470 calc R
H49 H Uiso 0.62290 -0.11250 1.07980 1.000 0.0300 calc R
H50 H Uiso 0.45950 -0.11790 0.96120 1.000 0.0440 calc R
H51A H Uiso 0.27350 -0.05610 0.95040 1.000 0.0500 calc R
H51B H Uiso 0.38820 -0.00380 0.95520 1.000 0.0500 calc R
H51C H Uiso 0.33280 -0.01610 1.02890 1.000 0.0500 calc R
H52A H Uiso 0.37610 -0.13460 1.09820 1.000 0.0940 calc R
H52B H Uiso 0.45560 -0.19040 1.06410 1.000 0.0940 calc R
H52C H Uiso 0.31540 -0.17150 1.01790 1.000 0.0940 calc R
H55A H Uiso 0.36690 0.07810 1.14180 1.000 0.0300 calc R
H55B H Uiso 0.42470 0.05940 1.23090 1.000 0.0300 calc R
H56A H Uiso 0.32420 0.18130 1.18310 1.000 0.0380 calc R
H56B H Uiso 0.41420 0.16830 1.26710 1.000 0.0380 calc R
H57 H Uiso 0.54190 0.17320 1.09510 1.000 0.0270 calc R
H59 H Uiso 0.74030 0.19120 1.06320 1.000 0.0360 calc R
H60 H Uiso 0.93800 0.24380 1.09190 1.000 0.0440 calc R
H62 H Uiso 0.91660 0.27050 1.31220 1.000 0.0350 calc R
H63 H Uiso 0.71960 0.21750 1.28370 1.000 0.0310 calc R
H65 H Uiso 0.84640 0.05670 1.35530 1.000 0.0300 calc R
H66 H Uiso 0.95300 -0.04850 1.38110 1.000 0.0350 calc R
H67A H Uiso 0.93150 -0.13680 1.29090 1.000 0.0410 calc R
H67B H Uiso 0.99470 -0.07180 1.25990 1.000 0.0410 calc R
H67C H Uiso 0.84870 -0.08850 1.22540 1.000 0.0410 calc R
H68A H Uiso 0.69560 -0.07140 1.30470 1.000 0.0460 calc R
H68B H Uiso 0.73860 -0.03740 1.38830 1.000 0.0460 calc R
H68C H Uiso 0.77650 -0.11530 1.37510 1.000 0.0460 calc R
H70A H Uiso 1.14080 0.14680 1.25850 1.000 0.0590 calc R
H70B H Uiso 1.11840 0.11460 1.17410 1.000 0.0590 calc R
H70C H Uiso 1.18970 0.07060 1.24720 1.000 0.0590 calc R

loop_
_atom_type_symbol
_atom_type_description
_atom_type_scat_dispersion_real
_atom_type_scat_dispersion_imag
_atom_type_scat_source
O O 0.0492 0.0322 'International Tables Vol C Tables 4.2.6.8 and 6.1.1.4'
N N 0.0311 0.0180 'International Tables Vol C Tables 4.2.6.8 and 6.1.1.4'
Br Br -0.6763 1.2805 'International Tables Vol C Tables 4.2.6.8 and 6.1.1.4'
H H 0.0000 0.0000 'International Tables Vol C Tables 4.2.6.8 and 6.1.1.4'
C C 0.0181 0.0091 'International Tables Vol C Tables 4.2.6.8 and 6.1.1.4'

loop_
_geom_angle_atom_site_label_1
_geom_angle_atom_site_label_2
_geom_angle_atom_site_label_3
_geom_angle
_geom_angle_site_symmetry_1
_geom_angle_site_symmetry_2
_geom_angle_site_symmetry_3
_geom_angle_publ_flag
C7 O1 C8 105.2(2) . . . yes
C11 O2 C12 120.8(2) . . . yes
C24 O6 C25 107.9(2) . . . yes
C40 O9 C41 110.8(3) . . . yes
C56 O12 C57 111.5(2) . . . yes
C69 O14 C70 115.0(3) . . . yes
C10 N1 C11 119.9(2) . . . yes
C16 N2 C17 122.0(2) . . . yes
C21 N3 C22 121.0(2) . . . yes
C32 N4 C33 118.6(2) . . . yes
C37 N5 C38 121.4(2) . . . yes
C48 N6 C49 120.5(2) . . . yes
C53 N7 C54 119.4(2) . . . yes
C64 N8 C65 120.3(2) . . . yes
C11 N1 H1A 120.00 . . . no
C10 N1 H1A 120.00 . . . no
C17 N2 H2A 119.00 . . . no
C16 N2 H2A 119.00 . . . no
C21 N3 H3A 119.00 . . . no
C22 N3 H3A 120.00 . . . no
C32 N4 H4A 121.00 . . . no
C33 N4 H4A 121.00 . . . no
C38 N5 H5A 119.00 . . . no
C37 N5 H5A 119.00 . . . no
C48 N6 H6A 120.00 . . . no
C49 N6 H6A 120.00 . . . no
C54 N7 H7A 120.00 . . . no
C53 N7 H7A 120.00 . . . no
C64 N8 H8A 120.00 . . . no
C65 N8 H8A 120.00 . . . no
Br1 C1 C6 119.4(3) . . . yes
C2 C1 C6 121.6(3) . . . no
Br1 C1 C2 118.9(2) . . . yes
C1 C2 C3 118.8(3) . . . no
C2 C3 C4 120.9(3) . . . no
C3 C4 C5 118.5(3) . . . no
C3 C4 C7 122.1(3) . . . no
C5 C4 C7 119.4(3) . . . no
C4 C5 C6 121.4(3) . . . no
C1 C6 C5 118.8(3) . . . no
O1 C7 C4 109.3(2) . . . yes
C4 C7 C10 118.3(2) . . . no
O1 C7 C10 104.9(2) . . . yes
O1 C8 C9 104.1(3) . . . yes
C8 C9 C10 103.5(3) . . . no
C7 C10 C16 110.4(2) . . . no
C9 C10 C16 111.0(2) . . . no
N1 C10 C7 108.2(2) . . . yes
N1 C10 C9 113.0(2) . . . yes
N1 C10 C16 111.6(2) . . . yes
C7 C10 C9 102.1(2) . . . no
O2 C11 N1 110.5(2) . . . yes
O3 C11 N1 123.1(3) . . . yes
O2 C11 O3 126.5(3) . . . yes
C14 C12 C15 111.8(3) . . . no
C13 C12 C15 113.0(3) . . . no
O2 C12 C13 111.7(2) . . . yes
O2 C12 C14 101.6(2) . . . yes
O2 C12 C15 107.4(2) . . . yes
C13 C12 C14 110.7(3) . . . no
O4 C16 C10 121.2(3) . . . yes
N2 C16 C10 116.3(2) . . . yes
O4 C16 N2 122.5(3) . . . yes
N2 C17 C21 112.1(3) . . . yes
C18 C17 C21 110.8(2) . . . no
N2 C17 C18 110.9(2) . . . yes
C17 C18 C19 111.0(3) . . . no
C19 C18 C20 111.8(3) . . . no
C17 C18 C20 112.6(3) . . . no
O5 C21 N3 123.1(3) . . . yes
N3 C21 C17 117.8(2) . . . yes
O5 C21 C17 119.2(3) . . . yes
N3 C22 C23 110.6(2) . . . yes
N3 C22 C25 108.3(2) . . . yes
C23 C22 C25 102.5(2) . . . no
C23 C22 C32 113.3(2) . . . no
N3 C22 C32 111.0(2) . . . yes
C25 C22 C32 110.8(3) . . . no
C22 C23 C24 100.8(2) . . . no
O6 C24 C23 104.0(3) . . . yes
O6 C25 C22 105.5(2) . . . yes
O6 C25 C26 109.7(3) . . . yes
C22 C25 C26 115.5(2) . . . no
C25 C26 C27 118.6(3) . . . no
C25 C26 C31 122.1(3) . . . no
C27 C26 C31 119.3(3) . . . no
C26 C27 C28 120.3(3) . . . no
C27 C28 C29 119.6(3) . . . no
Br2 C29 C28 118.7(3) . . . yes
Br2 C29 C30 119.9(2) . . . yes
C28 C29 C30 121.4(3) . . . no
C29 C30 C31 119.0(3) . . . no
C26 C31 C30 120.5(3) . . . no
O7 C32 C22 120.1(2) . . . yes
N4 C32 C22 118.0(2) . . . yes
O7 C32 N4 121.9(3) . . . yes
N4 C33 C34 114.2(2) . . . yes
N4 C33 C37 112.4(2) . . . yes
C34 C33 C37 109.9(2) . . . no
C33 C34 C35 112.7(3) . . . no
C33 C34 C36 113.2(3) . . . no
C35 C34 C36 111.1(3) . . . no
O8 C37 C33 118.2(3) . . . yes
N5 C37 C33 119.4(2) . . . yes
O8 C37 N5 122.4(3) . . . yes
N5 C38 C41 110.2(2) . . . yes
N5 C38 C48 110.5(3) . . . yes
N5 C38 C39 113.7(2) . . . yes
C41 C38 C48 109.1(2) . . . no
C39 C38 C41 102.4(3) . . . no
C39 C38 C48 110.6(2) . . . no
C38 C39 C40 102.8(3) . . . no
O9 C40 C39 110.2(4) . . . yes
O9 C41 C42 111.7(3) . . . yes
O9 C41 C38 106.5(3) . . . yes
C38 C41 C42 114.0(3) . . . no
C41 C42 C47 122.4(3) . . . no
C41 C42 C43 119.0(3) . . . no
C43 C42 C47 118.6(3) . . . no
C42 C43 C44 121.4(3) . . . no
C43 C44 C45 118.5(3) . . . no
C44 C45 C46 121.1(3) . . . no
Br3 C45 C44 118.8(3) . . . yes
Br3 C45 C46 120.0(3) . . . yes
C45 C46 C47 119.1(3) . . . no
C42 C47 C46 121.2(4) . . . no
O10 C48 C38 119.9(3) . . . yes
N6 C48 C38 117.7(3) . . . yes
O10 C48 N6 122.4(3) . . . yes
N6 C49 C50 109.6(2) . . . yes
C50 C49 C53 111.8(3) . . . no
N6 C49 C53 112.2(2) . . . yes
C49 C50 C51 112.3(3) . . . no
C51 C50 C52 113.0(4) . . . no
C49 C50 C52 111.0(3) . . . no
O11 C53 N7 121.7(3) . . . yes
O11 C53 C49 120.3(3) . . . yes
N7 C53 C49 118.1(2) . . . yes
N7 C54 C55 113.0(2) . . . yes
N7 C54 C57 110.4(2) . . . yes
N7 C54 C64 111.3(2) . . . yes
C55 C54 C57 102.1(2) . . . no
C55 C54 C64 110.8(2) . . . no
C57 C54 C64 108.9(2) . . . no
C54 C55 C56 105.1(3) . . . no
O12 C56 C55 107.4(3) . . . yes
O12 C57 C54 104.7(2) . . . yes
O12 C57 C58 107.7(2) . . . yes
C54 C57 C58 118.5(3) . . . no
C57 C58 C59 121.3(3) . . . no
C57 C58 C63 120.4(3) . . . no
C59 C58 C63 118.3(3) . . . no
C58 C59 C60 121.0(3) . . . no
C59 C60 C61 119.0(3) . . . no
Br4 C61 C60 119.2(3) . . . yes
C60 C61 C62 121.4(3) . . . no
Br4 C61 C62 119.3(3) . . . yes
C61 C62 C63 119.2(3) . . . no
C58 C63 C62 121.1(3) . . . no
O13 C64 N8 123.5(3) . . . yes
O13 C64 C54 119.0(3) . . . yes
N8 C64 C54 117.4(2) . . . yes
N8 C65 C66 112.9(3) . . . yes
N8 C65 C69 113.1(3) . . . yes
C66 C65 C69 111.1(3) . . . no
C65 C66 C68 109.5(3) . . . no
C67 C66 C68 110.6(3) . . . no
C65 C66 C67 113.6(3) . . . no
O14 C69 C65 113.5(3) . . . yes
O15 C69 C65 122.6(3) . . . yes
O14 C69 O15 123.9(3) . . . yes
C1 C2 H2 121.00 . . . no
C3 C2 H2 121.00 . . . no
C2 C3 H3 120.00 . . . no
C4 C3 H3 120.00 . . . no
C4 C5 H5 119.00 . . . no
C6 C5 H5 119.00 . . . no
C1 C6 H6 121.00 . . . no
C5 C6 H6 121.00 . . . no
O1 C7 H7 108.00 . . . no
C4 C7 H7 108.00 . . . no
C10 C7 H7 108.00 . . . no
O1 C8 H8A 111.00 . . . no
O1 C8 H8B 111.00 . . . no
C9 C8 H8A 111.00 . . . no
C9 C8 H8B 111.00 . . . no
H8A C8 H8B 109.00 . . . no
C8 C9 H9A 111.00 . . . no
C8 C9 H9B 111.00 . . . no
C10 C9 H9A 111.00 . . . no
C10 C9 H9B 111.00 . . . no
H9A C9 H9B 109.00 . . . no
C12 C13 H13A 110.00 . . . no
C12 C13 H13B 109.00 . . . no
C12 C13 H13C 109.00 . . . no
H13A C13 H13B 109.00 . . . no
H13A C13 H13C 109.00 . . . no
H13B C13 H13C 109.00 . . . no
C12 C14 H14A 110.00 . . . no
C12 C14 H14B 110.00 . . . no
C12 C14 H14C 109.00 . . . no
H14A C14 H14B 110.00 . . . no
H14A C14 H14C 109.00 . . . no
H14B C14 H14C 109.00 . . . no
C12 C15 H15A 110.00 . . . no
C12 C15 H15B 109.00 . . . no
C12 C15 H15C 109.00 . . . no
H15A C15 H15B 110.00 . . . no
H15A C15 H15C 109.00 . . . no
H15B C15 H15C 109.00 . . . no
N2 C17 H17 108.00 . . . no
C18 C17 H17 108.00 . . . no
C21 C17 H17 108.00 . . . no
C17 C18 H18 107.00 . . . no
C19 C18 H18 107.00 . . . no
C20 C18 H18 107.00 . . . no
C18 C19 H19A 109.00 . . . no
C18 C19 H19B 109.00 . . . no
C18 C19 H19C 109.00 . . . no
H19A C19 H19B 110.00 . . . no
H19A C19 H19C 109.00 . . . no
H19B C19 H19C 110.00 . . . no
C18 C20 H20A 109.00 . . . no
C18 C20 H20B 109.00 . . . no
C18 C20 H20C 109.00 . . . no
H20A C20 H20B 109.00 . . . no
H20A C20 H20C 109.00 . . . no
H20B C20 H20C 110.00 . . . no
C22 C23 H23A 112.00 . . . no
C22 C23 H23B 112.00 . . . no
C24 C23 H23A 112.00 . . . no
C24 C23 H23B 112.00 . . . no
H23A C23 H23B 109.00 . . . no
O6 C24 H24A 111.00 . . . no
O6 C24 H24B 111.00 . . . no
C23 C24 H24A 111.00 . . . no
C23 C24 H24B 111.00 . . . no
H24A C24 H24B 109.00 . . . no
O6 C25 H25 109.00 . . . no
C22 C25 H25 109.00 . . . no
C26 C25 H25 109.00 . . . no
C26 C27 H27 120.00 . . . no
C28 C27 H27 120.00 . . . no
C27 C28 H28 120.00 . . . no
C29 C28 H28 120.00 . . . no
C29 C30 H30 120.00 . . . no
C31 C30 H30 121.00 . . . no
C26 C31 H31 120.00 . . . no
C30 C31 H31 120.00 . . . no
N4 C33 H33 107.00 . . . no
C34 C33 H33 107.00 . . . no
C37 C33 H33 107.00 . . . no
C33 C34 H34 106.00 . . . no
C35 C34 H34 106.00 . . . no
C36 C34 H34 106.00 . . . no
C34 C35 H35A 110.00 . . . no
C34 C35 H35B 109.00 . . . no
C34 C35 H35C 109.00 . . . no
H35A C35 H35B 110.00 . . . no
H35A C35 H35C 109.00 . . . no
H35B C35 H35C 109.00 . . . no
C34 C36 H36A 109.00 . . . no
C34 C36 H36B 109.00 . . . no
C34 C36 H36C 109.00 . . . no
H36A C36 H36B 109.00 . . . no
H36A C36 H36C 110.00 . . . no
H36B C36 H36C 109.00 . . . no
C38 C39 H39A 111.00 . . . no
C38 C39 H39B 111.00 . . . no
C40 C39 H39A 111.00 . . . no
C40 C39 H39B 111.00 . . . no
H39A C39 H39B 109.00 . . . no
O9 C40 H40A 110.00 . . . no
O9 C40 H40B 110.00 . . . no
C39 C40 H40A 110.00 . . . no
C39 C40 H40B 110.00 . . . no
H40A C40 H40B 108.00 . . . no
O9 C41 H41 108.00 . . . no
C38 C41 H41 108.00 . . . no
C42 C41 H41 108.00 . . . no
C42 C43 H43 119.00 . . . no
C44 C43 H43 119.00 . . . no
C43 C44 H44 121.00 . . . no
C45 C44 H44 121.00 . . . no
C45 C46 H46 120.00 . . . no
C47 C46 H46 120.00 . . . no
C42 C47 H47 119.00 . . . no
C46 C47 H47 119.00 . . . no
N6 C49 H49 108.00 . . . no
C50 C49 H49 108.00 . . . no
C53 C49 H49 108.00 . . . no
C49 C50 H50 107.00 . . . no
C51 C50 H50 107.00 . . . no
C52 C50 H50 107.00 . . . no
C50 C51 H51A 109.00 . . . no
C50 C51 H51B 109.00 . . . no
C50 C51 H51C 109.00 . . . no
H51A C51 H51B 110.00 . . . no
H51A C51 H51C 110.00 . . . no
H51B C51 H51C 110.00 . . . no
C50 C52 H52A 109.00 . . . no
C50 C52 H52B 109.00 . . . no
C50 C52 H52C 109.00 . . . no
H52A C52 H52B 109.00 . . . no
H52A C52 H52C 110.00 . . . no
H52B C52 H52C 109.00 . . . no
C54 C55 H55A 111.00 . . . no
C54 C55 H55B 111.00 . . . no
C56 C55 H55A 111.00 . . . no
C56 C55 H55B 111.00 . . . no
H55A C55 H55B 109.00 . . . no
O12 C56 H56A 110.00 . . . no
O12 C56 H56B 110.00 . . . no
C55 C56 H56A 110.00 . . . no
C55 C56 H56B 110.00 . . . no
H56A C56 H56B 109.00 . . . no
O12 C57 H57 109.00 . . . no
C54 C57 H57 109.00 . . . no
C58 C57 H57 109.00 . . . no
C58 C59 H59 120.00 . . . no
C60 C59 H59 119.00 . . . no
C59 C60 H60 120.00 . . . no
C61 C60 H60 121.00 . . . no
C61 C62 H62 120.00 . . . no
C63 C62 H62 120.00 . . . no
C58 C63 H63 119.00 . . . no
C62 C63 H63 119.00 . . . no
N8 C65 H65 106.00 . . . no
C66 C65 H65 106.00 . . . no
C69 C65 H65 106.00 . . . no
C65 C66 H66 108.00 . . . no
C67 C66 H66 108.00 . . . no
C68 C66 H66 108.00 . . . no
C66 C67 H67A 109.00 . . . no
C66 C67 H67B 109.00 . . . no
C66 C67 H67C 109.00 . . . no
H67A C67 H67B 109.00 . . . no
H67A C67 H67C 109.00 . . . no
H67B C67 H67C 110.00 . . . no
C66 C68 H68A 110.00 . . . no
C66 C68 H68B 110.00 . . . no
C66 C68 H68C 110.00 . . . no
H68A C68 H68B 109.00 . . . no
H68A C68 H68C 109.00 . . . no
H68B C68 H68C 109.00 . . . no
O14 C70 H70A 109.00 . . . no
O14 C70 H70B 109.00 . . . no
O14 C70 H70C 109.00 . . . no
H70A C70 H70B 110.00 . . . no
H70A C70 H70C 109.00 . . . no
H70B C70 H70C 109.00 . . . no

loop_
_geom_bond_atom_site_label_1
_geom_bond_atom_site_label_2
_geom_bond_distance
_geom_bond_site_symmetry_1
_geom_bond_site_symmetry_2
_geom_bond_publ_flag
Br1 C1 1.902(3) . . yes
Br2 C29 1.899(3) . . yes
Br3 C45 1.913(4) . . yes
Br4 C61 1.896(3) . . yes
O1 C7 1.413(4) . . yes
O1 C8 1.428(4) . . yes
O2 C11 1.332(3) . . yes
O2 C12 1.493(4) . . yes
O3 C11 1.226(4) . . yes
O4 C16 1.232(3) . . yes
O5 C21 1.234(3) . . yes
O6 C24 1.428(5) . . yes
O6 C25 1.431(4) . . yes
O7 C32 1.225(3) . . yes
O8 C37 1.235(3) . . yes
O9 C40 1.371(6) . . yes
O9 C41 1.414(4) . . yes
O10 C48 1.230(4) . . yes
O11 C53 1.223(4) . . yes
O12 C56 1.436(4) . . yes
O12 C57 1.428(4) . . yes
O13 C64 1.235(3) . . yes
O14 C69 1.335(4) . . yes
O14 C70 1.444(5) . . yes
O15 C69 1.193(4) . . yes
N1 C10 1.457(4) . . yes
N1 C11 1.362(4) . . yes
N2 C16 1.342(4) . . yes
N2 C17 1.457(4) . . yes
N3 C21 1.347(4) . . yes
N3 C22 1.466(4) . . yes
N4 C32 1.350(4) . . yes
N4 C33 1.467(4) . . yes
N5 C37 1.342(4) . . yes
N5 C38 1.458(4) . . yes
N6 C48 1.339(4) . . yes
N6 C49 1.454(4) . . yes
N7 C53 1.360(4) . . yes
N7 C54 1.452(4) . . yes
N8 C64 1.341(4) . . yes
N8 C65 1.458(4) . . yes
N1 H1A 0.8800 . . no
N2 H2A 0.8800 . . no
N3 H3A 0.8800 . . no
N4 H4A 0.8800 . . no
N5 H5A 0.8800 . . no
N6 H6A 0.8800 . . no
N7 H7A 0.8800 . . no
N8 H8A 0.8800 . . no
C1 C6 1.379(5) . . no
C1 C2 1.388(5) . . no
C2 C3 1.386(5) . . no
C3 C4 1.395(4) . . no
C4 C7 1.507(5) . . no
C4 C5 1.395(5) . . no
C5 C6 1.380(5) . . no
C7 C10 1.586(4) . . no
C8 C9 1.511(4) . . no
C9 C10 1.553(5) . . no
C10 C16 1.535(4) . . no
C12 C14 1.517(4) . . no
C12 C15 1.519(5) . . no
C12 C13 1.522(5) . . no
C17 C21 1.532(4) . . no
C17 C18 1.540(4) . . no
C18 C19 1.528(5) . . no
C18 C20 1.531(4) . . no
C22 C23 1.537(4) . . no
C22 C25 1.584(5) . . no
C22 C32 1.532(4) . . no
C23 C24 1.508(5) . . no
C25 C26 1.509(5) . . no
C26 C27 1.397(5) . . no
C26 C31 1.388(5) . . no
C27 C28 1.384(5) . . no
C28 C29 1.374(5) . . no
C29 C30 1.384(5) . . no
C30 C31 1.392(5) . . no
C33 C37 1.532(4) . . no
C33 C34 1.528(4) . . no
C34 C35 1.519(5) . . no
C34 C36 1.530(6) . . no
C38 C41 1.588(5) . . no
C38 C39 1.543(5) . . no
C38 C48 1.533(4) . . no
C39 C40 1.484(6) . . no
C41 C42 1.510(5) . . no
C42 C47 1.381(5) . . no
C42 C43 1.388(5) . . no
C43 C44 1.385(5) . . no
C44 C45 1.385(5) . . no
C45 C46 1.382(6) . . no
C46 C47 1.384(5) . . no
C49 C50 1.542(5) . . no
C49 C53 1.521(4) . . no
C50 C51 1.525(5) . . no
C50 C52 1.511(7) . . no
C54 C55 1.538(5) . . no
C54 C57 1.573(4) . . no
C54 C64 1.537(4) . . no
C55 C56 1.517(5) . . no
C57 C58 1.502(5) . . no
C58 C59 1.390(5) . . no
C58 C63 1.401(4) . . no
C59 C60 1.386(5) . . no
C60 C61 1.387(5) . . no
C61 C62 1.372(5) . . no
C62 C63 1.383(5) . . no
C65 C66 1.536(5) . . no
C65 C69 1.517(5) . . no
C66 C67 1.522(5) . . no
C66 C68 1.522(5) . . no
C2 H2 0.9500 . . no
C3 H3 0.9500 . . no
C5 H5 0.9500 . . no
C6 H6 0.9500 . . no
C7 H7 1.0000 . . no
C8 H8A 0.9900 . . no
C8 H8B 0.9900 . . no
C9 H9A 0.9900 . . no
C9 H9B 0.9900 . . no
C13 H13A 0.9800 . . no
C13 H13B 0.9800 . . no
C13 H13C 0.9800 . . no
C14 H14A 0.9800 . . no
C14 H14B 0.9800 . . no
C14 H14C 0.9800 . . no
C15 H15A 0.9800 . . no
C15 H15B 0.9800 . . no
C15 H15C 0.9800 . . no
C17 H17 1.0000 . . no
C18 H18 1.0000 . . no
C19 H19A 0.9800 . . no
C19 H19B 0.9800 . . no
C19 H19C 0.9800 . . no
C20 H20A 0.9800 . . no
C20 H20B 0.9800 . . no
C20 H20C 0.9800 . . no
C23 H23A 0.9900 . . no
C23 H23B 0.9900 . . no
C24 H24A 0.9900 . . no
C24 H24B 0.9900 . . no
C25 H25 1.0000 . . no
C27 H27 0.9500 . . no
C28 H28 0.9500 . . no
C30 H30 0.9500 . . no
C31 H31 0.9500 . . no
C33 H33 1.0000 . . no
C34 H34 1.0000 . . no
C35 H35A 0.9800 . . no
C35 H35B 0.9800 . . no
C35 H35C 0.9800 . . no
C36 H36A 0.9800 . . no
C36 H36B 0.9800 . . no
C36 H36C 0.9800 . . no
C39 H39A 0.9900 . . no
C39 H39B 0.9900 . . no
C40 H40A 0.9900 . . no
C40 H40B 0.9900 . . no
C41 H41 1.0000 . . no
C43 H43 0.9500 . . no
C44 H44 0.9500 . . no
C46 H46 0.9500 . . no
C47 H47 0.9500 . . no
C49 H49 1.0000 . . no
C50 H50 1.0000 . . no
C51 H51A 0.9800 . . no
C51 H51B 0.9800 . . no
C51 H51C 0.9800 . . no
C52 H52A 0.9800 . . no
C52 H52B 0.9800 . . no
C52 H52C 0.9800 . . no
C55 H55A 0.9900 . . no
C55 H55B 0.9900 . . no
C56 H56A 0.9900 . . no
C56 H56B 0.9900 . . no
C57 H57 1.0000 . . no
C59 H59 0.9500 . . no
C60 H60 0.9500 . . no
C62 H62 0.9500 . . no
C63 H63 0.9500 . . no
C65 H65 1.0000 . . no
C66 H66 1.0000 . . no
C67 H67A 0.9800 . . no
C67 H67B 0.9800 . . no
C67 H67C 0.9800 . . no
C68 H68A 0.9800 . . no
C68 H68B 0.9800 . . no
C68 H68C 0.9800 . . no
C70 H70A 0.9800 . . no
C70 H70B 0.9800 . . no
C70 H70C 0.9800 . . no

loop_
_geom_contact_atom_site_label_1
_geom_contact_atom_site_label_2
_geom_contact_distance
_geom_contact_site_symmetry_1
_geom_contact_site_symmetry_2
_geom_contact_publ_flag
Br1 C9 3.705(3) . 1_655 no
Br1 C28 3.654(3) . 1_655 no
Br1 C35 3.718(4) . 1_655 no
Br2 C36 3.587(4) . 1_455 no
Br4 C43 3.512(3) . 2_757 no
Br4 O5 3.335(2) . 2_757 no
Br1 H8B 3.0500 . 1_655 no
Br1 H68C 3.0300 . 2_757 no
Br1 H9B 3.1800 . 1_655 no
Br1 H28 2.9400 . 1_655 no
Br2 H36A 3.1900 . 1_455 no
Br2 H36B 3.0900 . 1_455 no
Br2 H17 3.0100 . 1_455 no
Br2 H39A 3.0800 . 1_455 no
Br3 H57 3.1500 . 2_647 no
Br4 H70A 3.1700 . . no
Br4 H18 3.1100 . 2_757 no
Br4 H23A 3.2300 . 2_757 no
O1 C15 3.202(4) . 2_656 no
O1 C24 3.297(4) . 2_656 no
O3 N3 2.990(3) . . no
O3 C15 3.211(4) . . no
O3 C16 2.924(4) . . no
O3 C25 3.363(4) . . no
O3 N2 3.003(3) . . no
O3 C9 3.137(4) . . no
O3 C13 2.859(4) . . no
O4 C3 3.139(4) . . no
O4 C36 3.408(4) . . no
O4 N3 2.973(3) . . no
O4 N4 3.051(3) . . no
O4 C21 2.966(3) . . no
O4 C4 3.391(4) . . no
O5 C23 3.141(4) . . no
O5 C32 2.850(4) . . no
O5 Br4 3.335(2) . 2_747 no
O5 N5 3.101(3) . . no
O5 N4 3.014(3) . . no
O7 N6 2.983(3) . . no
O7 C31 3.266(4) . . no
O7 C50 3.420(4) . . no
O7 C37 2.924(4) . . no
O7 C26 3.127(4) . . no
O7 N5 2.982(3) . . no
O7 C51 3.307(4) . . no
O8 C39 3.159(4) . . no
O8 C59 3.172(4) . . no
O8 C48 2.826(4) . . no
O8 N7 3.070(3) . . no
O8 N6 2.919(3) . . no
O10 C40 3.135(5) . . no
O10 C53 2.907(4) . . no
O10 N8 3.016(3) . . no
O10 N7 2.987(3) . . no
O10 C42 3.232(4) . . no
O10 C47 3.350(4) . . no
O10 C67 3.265(4) . . no
O11 C52 3.185(6) . . no
O11 C55 2.966(4) . . no
O11 C64 2.900(4) . . no
O11 N8 3.134(3) . . no
O12 C44 3.321(4) . 2_657 no
O12 O13 3.181(3) . . no
O13 C56 3.075(4) . . no
O13 O12 3.181(3) . . no
O13 N1 2.844(3) . 1_556 no
O13 C63 3.193(4) . . no
O13 C7 3.377(3) . 1_556 no
O13 C5 3.352(4) . 1_556 no
O14 N8 2.663(3) . . no
O1 H15C 2.8300 . 2_656 no
O1 H3 2.6600 . . no
O1 H24A 2.6300 . 2_656 no
O1 H15B 2.6800 . 2_656 no
O3 H13A 2.3400 . . no
O3 H9A 2.7600 . . no
O3 H2A 2.9000 . . no
O3 H3A 2.1200 . . no
O3 H15C 2.6700 . . no
O3 H25 2.4500 . . no
O4 H35A 2.7100 . . no
O4 H17 2.7300 . . no
O4 H9B 2.3700 . . no
O4 H4A 2.1700 . . no
O4 H36A 2.5200 . . no
O4 H3 2.6500 . . no
O4 H3A 2.8400 . . no
O5 H23A 2.6400 . . no
O5 H18 2.8000 . . no
O5 H5A 2.2400 . . no
O5 H41 2.6000 . . no
O5 H43 2.9100 . . no
O6 H31 2.5200 . . no
O7 H51B 2.6500 . . no
O7 H6A 2.1100 . . no
O7 H50 2.8100 . . no
O7 H5A 2.8900 . . no
O7 H23B 2.4500 . . no
O7 H33 2.5800 . . no
O8 H34 2.6800 . . no
O8 H7A 2.1900 . . no
O8 H6A 2.7800 . . no
O8 H59 2.2900 . . no
O9 H51A 2.8300 . 1_655 no
O9 H47 2.4700 . . no
O10 H40B 2.7300 . . no
O10 H7A 2.8700 . . no
O10 H49 2.7000 . . no
O10 H67C 2.5200 . . no
O10 H39B 2.5100 . . no
O10 H8A 2.1600 . . no
O11 H55B 2.6800 . . no
O11 H52A 2.6000 . . no
O11 H14C 2.4600 . 1_556 no
O11 H68A 2.5300 . . no
O12 H63 2.5300 . . no
O12 H44 2.4100 . 2_657 no
O12 H24B 2.8600 . 2_657 no
O13 H5 2.4900 . 1_556 no
O13 H7 2.5800 . 1_556 no
O13 H55B 2.5600 . . no
O13 H56B 2.8200 . . no
O13 H63 2.6200 . . no
O13 H65 2.3000 . . no
O13 H1A 1.9700 . 1_556 no
O14 H8A 2.5100 . . no
O14 H67B 2.9100 . . no
O15 H6 2.7400 . 1_556 no
O15 H13C 2.7100 . 1_656 no
O15 H66 2.7900 . . no
O15 H70A 2.5600 . . no
O15 H70C 2.6200 . . no
N1 O13 2.844(3) . 1_554 no
N1 N2 2.721(3) . . no
N2 N3 2.734(3) . . no
N2 O3 3.003(3) . . no
N2 N1 2.721(3) . . no
N2 C4 3.342(4) . . no
N2 C11 3.118(4) . . no
N3 C16 2.976(4) . . no
N3 O3 2.990(3) . . no
N3 O4 2.973(3) . . no
N3 N2 2.734(3) . . no
N3 N4 2.772(3) . . no
N4 C26 3.403(4) . . no
N4 O5 3.014(3) . . no
N4 C27 3.331(4) . . no
N4 O4 3.051(3) . . no
N4 C21 3.003(4) . . no
N4 N3 2.772(3) . . no
N4 N5 2.772(3) . . no
N5 N6 2.732(3) . . no
N5 N4 2.772(3) . . no
N5 C32 3.037(4) . . no
N5 O5 3.101(3) . . no
N5 O7 2.982(3) . . no
N6 O7 2.983(3) . . no
N6 C43 3.078(4) . . no
N6 C37 2.909(4) . . no
N6 C42 3.186(4) . . no
N6 N7 2.748(3) . . no
N6 O8 2.919(3) . . no
N6 N5 2.732(3) . . no
N7 N8 2.750(3) . . no
N7 N6 2.748(3) . . no
N7 C51 3.354(4) . . no
N7 C48 3.025(4) . . no
N7 O10 2.987(3) . . no
N7 O8 3.070(3) . . no
N8 C53 3.075(4) . . no
N8 C58 3.250(4) . . no
N8 C63 3.432(4) . . no
N8 N7 2.750(3) . . no
N8 O10 3.016(3) . . no
N8 O11 3.134(3) . . no
N8 O14 2.663(3) . . no
N1 H2A 2.3300 . . no
N2 H3A 2.3600 . . no
N2 H19B 2.7000 . . no
N2 H20A 2.7300 . . no
N3 H24A 2.8100 . . no
N3 H4A 2.4300 . . no
N4 H5A 2.4100 . . no
N4 H35A 2.8200 . . no
N4 H36A 2.8500 . . no
N5 H6A 2.3600 . . no
N6 H51B 2.7800 . . no
N6 H7A 2.3900 . . no
N7 H8A 2.3900 . . no
N8 H67C 2.7900 . . no
N8 H68A 2.7400 . . no
C3 O4 3.139(4) . . no
C3 C16 3.128(4) . . no
C4 O4 3.391(4) . . no
C4 N2 3.342(4) . . no
C5 O13 3.352(4) . 1_554 no
C7 O13 3.377(3) . 1_554 no
C9 O3 3.137(4) . . no
C9 Br1 3.706(3) . 1_455 no
C11 N2 3.118(4) . . no
C13 O3 2.859(4) . . no
C15 O1 3.202(4) . 2_646 no
C15 O3 3.211(4) . . no
C16 N3 2.976(4) . . no
C16 C3 3.128(4) . . no
C16 O3 2.924(4) . . no
C21 O4 2.966(3) . . no
C21 N4 3.003(4) . . no
C23 O5 3.141(4) . . no
C24 O1 3.297(4) . 2_646 no
C25 O3 3.363(4) . . no
C26 N4 3.403(4) . . no
C26 O7 3.127(4) . . no
C27 C32 3.273(5) . . no
C27 N4 3.331(4) . . no
C28 Br1 3.654(3) . 1_455 no
C31 O7 3.266(4) . . no
C31 C32 3.438(5) . . no
C32 N5 3.037(4) . . no
C32 C27 3.273(5) . . no
C32 C31 3.438(5) . . no
C32 O5 2.850(4) . . no
C35 Br1 3.718(4) . 1_455 no
C36 O4 3.408(4) . . no
C36 Br2 3.587(4) . 1_655 no
C37 N6 2.909(4) . . no
C37 O7 2.924(4) . . no
C39 O8 3.159(4) . . no
C40 O10 3.135(5) . . no
C42 O10 3.232(4) . . no
C42 N6 3.186(4) . . no
C43 N6 3.078(4) . . no
C43 C48 3.224(5) . . no
C43 Br4 3.512(3) . 2_747 no
C44 O12 3.321(4) . 2_647 no
C47 O10 3.350(4) . . no
C47 C48 3.355(5) . . no
C48 N7 3.025(4) . . no
C48 C47 3.355(5) . . no
C48 C43 3.224(5) . . no
C48 O8 2.826(4) . . no
C50 O7 3.420(4) . . no
C51 N7 3.354(4) . . no
C51 O7 3.307(4) . . no
C52 O11 3.185(6) . . no
C53 N8 3.075(4) . . no
C53 O10 2.907(4) . . no
C55 O11 2.966(4) . . no
C56 C70 3.426(6) . 1_455 no
C56 O13 3.075(4) . . no
C58 N8 3.250(4) . . no
C59 O8 3.172(4) . . no
C61 C70 3.581(5) . . no
C63 O13 3.193(4) . . no
C63 N8 3.432(4) . . no
C63 C64 3.077(4) . . no
C64 O11 2.900(4) . . no
C64 C68 3.386(5) . . no
C64 C63 3.077(4) . . no
C67 O10 3.265(4) . . no
C68 C64 3.386(5) . . no
C70 C61 3.581(5) . . no
C70 C56 3.426(6) . 1_655 no
C2 H13B 3.0500 . 2_656 no
C3 H13B 2.9700 . 2_656 no
C5 H65 2.9700 . 1_554 no
C11 H13C 3.0600 . . no
C11 H15C 2.7800 . . no
C11 H13A 2.8600 . . no
C11 H2A 2.7400 . . no
C11 H9A 2.6700 . . no
C16 H3 2.9700 . . no
C16 H3A 2.5500 . . no
C19 H2A 2.7800 . . no
C20 H2A 2.8100 . . no
C21 H23A 2.7900 . . no
C21 H20B 2.6800 . . no
C21 H4A 2.6200 . . no
C23 H43 3.0100 . . no
C27 H19A 2.9200 . 1_455 no
C28 H19A 2.9600 . 1_455 no
C28 H35C 3.0700 . . no
C29 H17 3.0600 . 1_455 no
C30 H18 2.9300 . 1_455 no
C32 H5A 2.6500 . . no
C32 H6A 3.0800 . . no
C35 H4A 2.9200 . . no
C36 H4A 2.9400 . . no
C37 H36B 2.6500 . . no
C37 H6A 2.4700 . . no
C40 H70B 3.0700 . . no
C43 H6A 3.0100 . . no
C44 H56A 2.9900 . 2_647 no
C48 H7A 2.6200 . . no
C48 H8A 3.0900 . . no
C51 H6A 2.9200 . . no
C52 H34 3.0600 . 2_647 no
C53 H55A 2.9800 . . no
C53 H52A 2.9000 . . no
C53 H8A 2.7200 . . no
C53 H51C 2.6400 . . no
C55 H70C 3.0800 . 1_455 no
C56 H44 2.9300 . 2_657 no
C57 H44 3.0600 . 2_657 no
C61 H70A 3.0700 . . no
C62 H31 3.0300 . 2_657 no
C63 H24B 3.0000 . 2_657 no
C64 H1A 3.0700 . 1_556 no
C64 H68A 3.0100 . . no
C64 H63 2.8600 . . no
C67 H8A 2.9700 . . no
C68 H15A 2.9300 . 1_556 no
C69 H67B 2.7400 . . no
C70 H56A 2.9300 . 1_655 no
H8A O10 2.1600 . . no
H8A O14 2.5100 . . no
H8A N7 2.3900 . . no
H8A C48 3.0900 . . no
H8A C53 2.7200 . . no
H8A C67 2.9700 . . no
H8A H67C 2.5100 . . no
H8A H7 2.4800 . . no
H1A O13 1.9700 . 1_554 no
H1A C64 3.0700 . 1_554 no
H1A H7 2.1600 . . no
H2A N1 2.3300 . . no
H2A C11 2.7400 . . no
H2A O3 2.9000 . . no
H2A C20 2.8100 . . no
H2A H19B 2.2600 . . no
H2A C19 2.7800 . . no
H2A H20A 2.2800 . . no
H3 O4 2.6500 . . no
H3 C16 2.9700 . . no
H3 H15B 2.5600 . 2_656 no
H3 O1 2.6600 . . no
H3A O4 2.8400 . . no
H3A N2 2.3600 . . no
H3A O3 2.1200 . . no
H3A H25 2.1000 . . no
H3A C16 2.5500 . . no
H4A O4 2.1700 . . no
H4A N3 2.4300 . . no
H4A C35 2.9200 . . no
H4A C36 2.9400 . . no
H4A C21 2.6200 . . no
H4A H36A 2.4200 . . no
H4A H35A 2.4600 . . no
H5 H7 2.3200 . . no
H5 H63 2.4800 . 1_554 no
H5 H65 2.2600 . 1_554 no
H5 O13 2.4900 . 1_554 no
H5A O7 2.8900 . . no
H5A N4 2.4100 . . no
H5A O5 2.2400 . . no
H5A H41 2.1600 . . no
H5A C32 2.6500 . . no
H6 O15 2.7400 . 1_554 no
H6A O7 2.1100 . . no
H6A N5 2.3600 . . no
H6A C32 3.0800 . . no
H6A O8 2.7800 . . no
H6A C43 3.0100 . . no
H6A C51 2.9200 . . no
H6A H50 2.3100 . . no
H6A H51B 2.4100 . . no
H6A C37 2.4700 . . no
H7 H1A 2.1600 . . no
H7 H5 2.3200 . . no
H7 O13 2.5800 . 1_554 no
H7 H24B 2.5200 . 2_656 no
H7 H8A 2.4800 . . no
H7A O8 2.1900 . . no
H7A O10 2.8700 . . no
H7A C48 2.6200 . . no
H7A H57 2.3000 . . no
H7A N6 2.3900 . . no
H8B Br1 3.0500 . 1_455 no
H9A O3 2.7600 . . no
H9A C11 2.6700 . . no
H9B Br1 3.1800 . 1_455 no
H9B O4 2.3700 . . no
H13A O3 2.3400 . . no
H13A C11 2.8600 . . no
H13A H15C 2.4900 . . no
H13B H14B 2.5000 . . no
H13B C2 3.0500 . 2_646 no
H13B C3 2.9700 . 2_646 no
H13C O15 2.7100 . 1_454 no
H13C C11 3.0600 . . no
H13C H14A 2.5400 . . no
H14A H13C 2.5400 . . no
H14A H70C 2.5400 . 1_454 no
H14B H13B 2.5000 . . no
H14B H36C 2.5200 . 2_646 no
H14C O11 2.4600 . 1_554 no
H14C H15A 2.4700 . . no
H15A C68 2.9300 . 1_554 no
H15A H14C 2.4700 . . no
H15B O1 2.6800 . 2_646 no
H15B H3 2.5600 . 2_646 no
H15C O3 2.6700 . . no
H15C C11 2.7800 . . no
H15C H13A 2.4900 . . no
H15C O1 2.8300 . 2_646 no
H17 Br2 3.0100 . 1_655 no
H17 O4 2.7300 . . no
H17 C29 3.0600 . 1_655 no
H17 H19A 2.4300 . . no
H18 O5 2.8000 . . no
H18 C30 2.9300 . 1_655 no
H18 Br4 3.1100 . 2_747 no
H19A C27 2.9200 . 1_655 no
H19A C28 2.9600 . 1_655 no
H19A H17 2.4300 . . no
H19B N2 2.7000 . . no
H19B H2A 2.2600 . . no
H19B H20A 2.6000 . . no
H19B H68B 2.6000 . 1_554 no
H19C H20C 2.5200 . . no
H20A N2 2.7300 . . no
H20A H2A 2.2800 . . no
H20A H19B 2.6000 . . no
H20B C21 2.6800 . . no
H20C H19C 2.5200 . . no
H23A O5 2.6400 . . no
H23A C21 2.7900 . . no
H23A Br4 3.2300 . 2_747 no
H23B O7 2.4500 . . no
H24A N3 2.8100 . . no
H24A O1 2.6300 . 2_646 no
H24B O12 2.8600 . 2_647 no
H24B C63 3.0000 . 2_647 no
H24B H7 2.5200 . 2_646 no
H24B H63 2.2700 . 2_647 no
H25 O3 2.4500 . . no
H25 H3A 2.1000 . . no
H25 H27 2.4000 . . no
H27 H25 2.4000 . . no
H28 Br1 2.9400 . 1_455 no
H31 O6 2.5200 . . no
H31 C62 3.0300 . 2_647 no
H33 O7 2.5800 . . no
H33 H35C 2.4300 . . no
H34 O8 2.6800 . . no
H34 C52 3.0600 . 2_657 no
H34 H52B 2.3800 . 2_657 no
H35A O4 2.7100 . . no
H35A N4 2.8200 . . no
H35A H4A 2.4600 . . no
H35A H36A 2.5600 . . no
H35B H36C 2.5200 . . no
H35C C28 3.0700 . . no
H35C H33 2.4300 . . no
H36A Br2 3.1900 . 1_655 no
H36A O4 2.5200 . . no
H36A N4 2.8500 . . no
H36A H4A 2.4200 . . no
H36A H35A 2.5600 . . no
H36B Br2 3.0900 . 1_655 no
H36B C37 2.6500 . . no
H36C H35B 2.5200 . . no
H36C H14B 2.5200 . 2_656 no
H39A Br2 3.0800 . 1_655 no
H39B O10 2.5100 . . no
H40A H51C 2.5800 . 1_655 no
H40B O10 2.7300 . . no
H41 O5 2.6000 . . no
H41 H5A 2.1600 . . no
H41 H43 2.4800 . . no
H43 O5 2.9100 . . no
H43 C23 3.0100 . . no
H43 H41 2.4800 . . no
H44 O12 2.4100 . 2_647 no
H44 C56 2.9300 . 2_647 no
H44 C57 3.0600 . 2_647 no
H44 H56A 2.5000 . 2_647 no
H47 O9 2.4700 . . no
H49 O10 2.7000 . . no
H49 H52B 2.3400 . . no
H50 O7 2.8100 . . no
H50 H6A 2.3100 . . no
H51A O9 2.8300 . 1_455 no
H51A H52C 2.5300 . . no
H51B O7 2.6500 . . no
H51B N6 2.7800 . . no
H51B H6A 2.4100 . . no
H51C C53 2.6400 . . no
H51C H40A 2.5800 . 1_455 no
H52A O11 2.6000 . . no
H52A C53 2.9000 . . no
H52B H49 2.3400 . . no
H52B H34 2.3800 . 2_647 no
H52C H51A 2.5300 . . no
H55A C53 2.9800 . . no
H55B O11 2.6800 . . no
H55B O13 2.5600 . . no
H56A C70 2.9300 . 1_455 no
H56A H70B 2.5700 . 1_455 no
H56A C44 2.9900 . 2_657 no
H56A H44 2.5000 . 2_657 no
H56B O13 2.8200 . . no
H57 H7A 2.3000 . . no
H57 H59 2.4000 . . no
H57 Br3 3.1500 . 2_657 no
H59 O8 2.2900 . . no
H59 H57 2.4000 . . no
H63 O12 2.5300 . . no
H63 O13 2.6200 . . no
H63 C64 2.8600 . . no
H63 H5 2.4800 . 1_556 no
H63 H24B 2.2700 . 2_657 no
H65 O13 2.3000 . . no
H65 C5 2.9700 . 1_556 no
H65 H5 2.2600 . 1_556 no
H65 H68B 2.3300 . . no
H66 O15 2.7900 . . no
H67A H68C 2.5600 . . no
H67B O14 2.9100 . . no
H67B C69 2.7400 . . no
H67C O10 2.5200 . . no
H67C N8 2.7900 . . no
H67C H8A 2.5100 . . no
H67C H68A 2.4700 . . no
H68A O11 2.5300 . . no
H68A N8 2.7400 . . no
H68A C64 3.0100 . . no
H68A H67C 2.4700 . . no
H68B H19B 2.6000 . 1_556 no
H68B H65 2.3300 . . no
H68C H67A 2.5600 . . no
H68C Br1 3.0300 . 2_747 no
H70A Br4 3.1700 . . no
H70A O15 2.5600 . . no
H70A C61 3.0700 . . no
H70B C40 3.0700 . . no
H70B H56A 2.5700 . 1_655 no
H70C O15 2.6200 . . no
H70C C55 3.0800 . 1_655 no
H70C H14A 2.5400 . 1_656 no

loop_
_geom_hbond_atom_site_label_D
_geom_hbond_atom_site_label_H
_geom_hbond_atom_site_label_A
_geom_hbond_distance_DH
_geom_hbond_distance_HA
_geom_hbond_distance_DA
_geom_hbond_angle_DHA
_geom_hbond_site_symmetry_A
_geom_hbond_publ_flag
N8 H8A O10 0.8800 2.1600 3.016(3) 163.00 . yes
N8 H8A N7 0.8800 2.3900 2.750(3) 105.00 . yes
N1 H1A O13 0.8800 1.9700 2.844(3) 174.00 1_554 yes
N2 H2A N1 0.8800 2.3300 2.721(3) 107.00 . yes
N3 H3A O3 0.8800 2.1200 2.990(3) 170.00 . yes
N3 H3A N2 0.8800 2.3600 2.734(3) 106.00 . yes
N4 H4A O4 0.8800 2.1700 3.051(3) 176.00 . yes
N4 H4A N3 0.8800 2.4300 2.772(3) 104.00 . yes
N5 H5A O5 0.8800 2.2400 3.101(3) 166.00 . yes
N5 H5A N4 0.8800 2.4100 2.772(3) 105.00 . yes
N6 H6A O7 0.8800 2.1100 2.983(3) 170.00 . yes
N6 H6A N5 0.8800 2.3600 2.732(3) 106.00 . yes
N7 H7A O8 0.8800 2.1900 3.070(3) 174.00 . yes
N7 H7A N6 0.8800 2.3900 2.748(3) 104.00 . yes
C5 H5 O13 0.9500 2.4900 3.352(4) 150.00 1_554 yes
C7 H7 O13 1.0000 2.5800 3.377(3) 136.00 1_554 yes
C9 H9B O4 0.9900 2.3700 2.834(4) 108.00 . yes
C13 H13A O3 0.9800 2.3400 2.859(4) 112.00 . yes
C14 H14C O11 0.9800 2.4600 3.428(5) 168.00 1_554 yes
C23 H23B O7 0.9900 2.4500 2.839(4) 103.00 . yes
C25 H25 O3 1.0000 2.4500 3.363(4) 152.00 . yes
C36 H36A O4 0.9800 2.5200 3.408(4) 151.00 . yes
C41 H41 O5 1.0000 2.6000 3.493(4) 149.00 . yes
C44 H44 O12 0.9500 2.4100 3.321(4) 160.00 2_647 yes
C47 H47 O9 0.9500 2.4700 2.804(5) 100.00 . yes
C52 H52A O11 0.9800 2.6000 3.185(6) 119.00 . yes
C59 H59 O8 0.9500 2.2900 3.172(4) 154.00 . yes
C65 H65 O13 1.0000 2.3000 2.769(4) 108.00 . yes
C67 H67C O10 0.9800 2.5200 3.265(4) 133.00 . yes
C68 H68A O11 0.9800 2.5300 3.494(4) 167.00 . yes

loop_
_geom_torsion_atom_site_label_1
_geom_torsion_atom_site_label_2
_geom_torsion_atom_site_label_3
_geom_torsion_atom_site_label_4
_geom_torsion
_geom_torsion_site_symmetry_1
_geom_torsion_site_symmetry_2
_geom_torsion_site_symmetry_3
_geom_torsion_site_symmetry_4
_geom_torsion_publ_flag
C8 O1 C7 C10 -38.9(3) . . . . no
C7 O1 C8 C9 46.8(3) . . . . no
C8 O1 C7 C4 -166.7(2) . . . . no
C11 O2 C12 C14 172.6(3) . . . . no
C11 O2 C12 C15 -69.8(3) . . . . no
C11 O2 C12 C13 54.6(4) . . . . no
C12 O2 C11 N1 167.8(2) . . . . no
C12 O2 C11 O3 -12.4(5) . . . . no
C24 O6 C25 C26 -143.4(3) . . . . no
C24 O6 C25 C22 -18.4(3) . . . . no
C25 O6 C24 C23 39.9(3) . . . . no
C40 O9 C41 C38 5.7(4) . . . . no
C40 O9 C41 C42 -119.3(4) . . . . no
C41 O9 C40 C39 -22.0(5) . . . . no
C56 O12 C57 C54 -23.0(3) . . . . no
C57 O12 C56 C55 5.9(3) . . . . no
C56 O12 C57 C58 -150.0(2) . . . . no
C70 O14 C69 C65 -179.2(3) . . . . no
C70 O14 C69 O15 -0.1(5) . . . . no
C11 N1 C10 C7 -171.5(3) . . . . no
C10 N1 C11 O2 158.8(2) . . . . no
C10 N1 C11 O3 -20.9(4) . . . . no
C11 N1 C10 C16 66.8(4) . . . . no
C11 N1 C10 C9 -59.2(3) . . . . no
C16 N2 C17 C21 59.7(3) . . . . no
C16 N2 C17 C18 -175.8(3) . . . . no
C17 N2 C16 O4 0.7(5) . . . . no
C17 N2 C16 C10 179.8(3) . . . . no
C22 N3 C21 C17 -175.6(2) . . . . no
C22 N3 C21 O5 3.0(4) . . . . no
C21 N3 C22 C23 -73.5(3) . . . . no
C21 N3 C22 C32 53.2(3) . . . . no
C21 N3 C22 C25 175.0(2) . . . . no
C32 N4 C33 C37 64.8(4) . . . . no
C32 N4 C33 C34 -169.1(3) . . . . no
C33 N4 C32 C22 173.0(3) . . . . no
C33 N4 C32 O7 -4.5(4) . . . . no
C38 N5 C37 O8 5.9(4) . . . . no
C37 N5 C38 C39 -73.6(4) . . . . no
C37 N5 C38 C41 172.1(3) . . . . no
C38 N5 C37 C33 -172.7(3) . . . . no
C37 N5 C38 C48 51.5(3) . . . . no
C49 N6 C48 C38 173.5(2) . . . . no
C48 N6 C49 C53 61.6(4) . . . . no
C48 N6 C49 C50 -173.5(3) . . . . no
C49 N6 C48 O10 -4.6(4) . . . . no
C53 N7 C54 C55 -64.1(3) . . . . no
C54 N7 C53 C49 -179.9(3) . . . . no
C53 N7 C54 C57 -177.7(3) . . . . no
C54 N7 C53 O11 0.6(4) . . . . no
C53 N7 C54 C64 61.3(3) . . . . no
C64 N8 C65 C69 -126.4(3) . . . . no
C64 N8 C65 C66 106.4(3) . . . . no
C65 N8 C64 C54 176.9(3) . . . . no
C65 N8 C64 O13 1.9(4) . . . . no
C6 C1 C2 C3 -1.6(5) . . . . no
Br1 C1 C2 C3 177.7(2) . . . . no
C2 C1 C6 C5 2.4(5) . . . . no
Br1 C1 C6 C5 -176.8(2) . . . . no
C1 C2 C3 C4 -0.5(5) . . . . no
C2 C3 C4 C5 1.5(4) . . . . no
C2 C3 C4 C7 -176.2(3) . . . . no
C3 C4 C5 C6 -0.6(5) . . . . no
C3 C4 C7 O1 42.3(3) . . . . no
C5 C4 C7 C10 104.7(3) . . . . no
C3 C4 C7 C10 -77.6(3) . . . . no
C7 C4 C5 C6 177.2(3) . . . . no
C5 C4 C7 O1 -135.4(3) . . . . no
C4 C5 C6 C1 -1.3(5) . . . . no
O1 C7 C10 C16 -102.0(3) . . . . no
O1 C7 C10 C9 16.2(3) . . . . no
C4 C7 C10 C16 20.2(3) . . . . no
O1 C7 C10 N1 135.6(2) . . . . no
C4 C7 C10 C9 138.3(3) . . . . no
C4 C7 C10 N1 -102.3(3) . . . . no
O1 C8 C9 C10 -34.2(3) . . . . no
C8 C9 C10 N1 -105.3(3) . . . . no
C8 C9 C10 C16 128.4(3) . . . . no
C8 C9 C10 C7 10.7(3) . . . . no
N1 C10 C16 N2 23.4(4) . . . . no
C7 C10 C16 N2 -97.1(3) . . . . no
C9 C10 C16 N2 150.4(3) . . . . no
C7 C10 C16 O4 82.0(4) . . . . no
N1 C10 C16 O4 -157.5(3) . . . . no
C9 C10 C16 O4 -30.5(4) . . . . no
N2 C17 C18 C20 -64.8(3) . . . . no
C18 C17 C21 O5 72.9(3) . . . . no
C18 C17 C21 N3 -108.4(3) . . . . no
C21 C17 C18 C20 60.4(3) . . . . no
N2 C17 C18 C19 61.4(3) . . . . no
N2 C17 C21 O5 -162.6(2) . . . . no
C21 C17 C18 C19 -173.4(2) . . . . no
N2 C17 C21 N3 16.1(3) . . . . no
C25 C22 C32 O7 86.5(3) . . . . no
C32 C22 C25 C26 -9.2(3) . . . . no
C23 C22 C32 N4 154.4(3) . . . . no
N3 C22 C23 C24 -83.8(3) . . . . no
N3 C22 C32 O7 -153.2(3) . . . . no
C23 C22 C32 O7 -28.1(4) . . . . no
C32 C22 C25 O6 -130.6(2) . . . . no
C25 C22 C23 C24 31.4(3) . . . . no
C32 C22 C23 C24 150.9(3) . . . . no
N3 C22 C32 N4 29.2(4) . . . . no
C23 C22 C25 O6 -9.4(3) . . . . no
C25 C22 C32 N4 -91.1(3) . . . . no
N3 C22 C25 C26 -131.2(3) . . . . no
C23 C22 C25 C26 111.9(3) . . . . no
N3 C22 C25 O6 107.5(2) . . . . no
C22 C23 C24 O6 -44.0(3) . . . . no
O6 C25 C26 C27 -150.7(3) . . . . no
C22 C25 C26 C27 90.3(3) . . . . no
C22 C25 C26 C31 -88.9(4) . . . . no
O6 C25 C26 C31 30.1(4) . . . . no
C25 C26 C27 C28 -178.8(3) . . . . no
C31 C26 C27 C28 0.4(5) . . . . no
C27 C26 C31 C30 0.5(5) . . . . no
C25 C26 C31 C30 179.7(3) . . . . no
C26 C27 C28 C29 -1.6(5) . . . . no
C27 C28 C29 Br2 -176.1(3) . . . . no
C27 C28 C29 C30 2.0(5) . . . . no
C28 C29 C30 C31 -1.1(5) . . . . no
Br2 C29 C30 C31 177.0(2) . . . . no
C29 C30 C31 C26 -0.2(5) . . . . no
N4 C33 C37 N5 13.5(4) . . . . no
C34 C33 C37 N5 -114.8(3) . . . . no
C34 C33 C37 O8 66.5(4) . . . . no
N4 C33 C34 C36 -67.8(3) . . . . no
N4 C33 C34 C35 59.4(4) . . . . no
C37 C33 C34 C35 -173.3(3) . . . . no
C37 C33 C34 C36 59.6(3) . . . . no
N4 C33 C37 O8 -165.2(3) . . . . no
N5 C38 C48 N6 25.6(4) . . . . no
N5 C38 C48 O10 -156.3(3) . . . . no
C48 C38 C41 C42 17.7(4) . . . . no
N5 C38 C41 C42 -103.8(3) . . . . no
N5 C38 C39 C40 -141.4(3) . . . . no
C39 C38 C48 N6 152.5(3) . . . . no
C41 C38 C48 O10 82.5(3) . . . . no
C39 C38 C48 O10 -29.5(4) . . . . no
C48 C38 C41 O9 -105.9(3) . . . . no
C41 C38 C48 N6 -95.6(3) . . . . no
C48 C38 C39 C40 93.6(3) . . . . no
N5 C38 C41 O9 132.7(3) . . . . no
C41 C38 C39 C40 -22.6(3) . . . . no
C39 C38 C41 O9 11.4(3) . . . . no
C39 C38 C41 C42 135.0(3) . . . . no
C38 C39 C40 O9 28.2(4) . . . . no
O9 C41 C42 C47 18.5(5) . . . . no
O9 C41 C42 C43 -164.2(3) . . . . no
C38 C41 C42 C43 75.1(4) . . . . no
C38 C41 C42 C47 -102.3(4) . . . . no
C43 C42 C47 C46 -0.8(6) . . . . no
C41 C42 C47 C46 176.5(3) . . . . no
C47 C42 C43 C44 2.2(5) . . . . no
C41 C42 C43 C44 -175.2(3) . . . . no
C42 C43 C44 C45 -1.1(5) . . . . no
C43 C44 C45 Br3 179.0(3) . . . . no
C43 C44 C45 C46 -1.6(6) . . . . no
Br3 C45 C46 C47 -177.6(3) . . . . no
C44 C45 C46 C47 3.0(6) . . . . no
C45 C46 C47 C42 -1.8(6) . . . . no
N6 C49 C53 O11 -161.1(3) . . . . no
C50 C49 C53 N7 -104.3(3) . . . . no
N6 C49 C53 N7 19.4(4) . . . . no
C53 C49 C50 C51 50.8(4) . . . . no
C53 C49 C50 C52 -76.9(4) . . . . no
C50 C49 C53 O11 75.2(4) . . . . no
N6 C49 C50 C51 -74.3(3) . . . . no
N6 C49 C50 C52 158.0(3) . . . . no
C55 C54 C57 C58 150.1(3) . . . . no
N7 C54 C64 O13 -158.0(3) . . . . no
C64 C54 C57 C58 33.0(3) . . . . no
C55 C54 C64 N8 153.3(3) . . . . no
C57 C54 C64 O13 80.1(3) . . . . no
C64 C54 C57 O12 -87.0(3) . . . . no
N7 C54 C55 C56 -145.1(2) . . . . no
C57 C54 C55 C56 -26.6(3) . . . . no
N7 C54 C64 N8 26.7(4) . . . . no
C55 C54 C64 O13 -31.4(4) . . . . no
N7 C54 C57 O12 150.6(2) . . . . no
N7 C54 C57 C58 -89.5(3) . . . . no
C55 C54 C57 O12 30.2(3) . . . . no
C57 C54 C64 N8 -95.3(3) . . . . no
C64 C54 C55 C56 89.2(3) . . . . no
C54 C55 C56 O12 14.2(3) . . . . no
C54 C57 C58 C63 -79.9(3) . . . . no
O12 C57 C58 C63 38.5(3) . . . . no
O12 C57 C58 C59 -138.9(3) . . . . no
C54 C57 C58 C59 102.7(3) . . . . no
C57 C58 C63 C62 -177.1(3) . . . . no
C57 C58 C59 C60 177.2(3) . . . . no
C63 C58 C59 C60 -0.3(5) . . . . no
C59 C58 C63 C62 0.4(5) . . . . no
C58 C59 C60 C61 0.4(5) . . . . no
C59 C60 C61 Br4 -177.3(3) . . . . no
C59 C60 C61 C62 -0.6(5) . . . . no
C60 C61 C62 C63 0.7(5) . . . . no
Br4 C61 C62 C63 177.4(2) . . . . no
C61 C62 C63 C58 -0.6(5) . . . . no
N8 C65 C66 C67 62.2(4) . . . . no
C69 C65 C66 C68 169.7(3) . . . . no
N8 C65 C69 O14 -20.0(4) . . . . no
N8 C65 C69 O15 160.9(3) . . . . no
C66 C65 C69 O14 108.1(3) . . . . no
C66 C65 C69 O15 -71.0(4) . . . . no
N8 C65 C66 C68 -62.0(3) . . . . no
C69 C65 C66 C67 -66.1(3) . . . . no

loop_
_cod_related_entry_id
_cod_related_entry_database
_cod_related_entry_code
1 ChemSpider 30658945
